data_7216264
loop_
_publ_author_name
'Fujiyama, Shinjiro'
'Seino, Shintaro'
'Kamiya, Natsumi'
'Nishi, Koji'
'Yoza, Kenji'
'Yokomori, Yoshinobu'

_publ_section_title
;
 Adsorption structures of non-aromatic hydrocarbons on silicalite-1 using
 the single-crystal X-ray diffraction method.
;
_journal_issue 30
_journal_name_full 'Physical chemistry chemical physics : PCCP'
_journal_page_first 15839
_journal_page_last 15845
_journal_paper_doi 10.1039/c4cp01860e
_journal_volume 16
_journal_year 2014
_chemical_formula_sum 'C3.6 O48 Si24'
_chemical_formula_weight 1485
_chemical_name_systematic
; 
 ? 
;
_space_group_IT_number 14
_symmetry_cell_setting monoclinic
_symmetry_space_group_name_Hall '-P 2yn'
_symmetry_space_group_name_H-M 'P 1 21/n 1'
_atom_sites_solution_hydrogens none
_atom_sites_solution_primary direct
_atom_sites_solution_secondary difmap
_audit_creation_method SHELXL-97
_cell_angle_alpha 90.00
_cell_angle_beta 90.091(12)
_cell_angle_gamma 90.00
_cell_formula_units_Z 4
_cell_length_a 13.462(6)
_cell_length_b 20.198(8)
_cell_length_c 19.990(9)
_cell_measurement_temperature 296(2)
_cell_volume 5435(4)
_computing_cell_refinement 'Bruker XSCANS'
_computing_data_collection 'Bruker XSCANS'
_computing_data_reduction 'Bruker SHELXTL'
_computing_molecular_graphics 'Bruker SHELXTL'
_computing_publication_material 'Bruker SHELXTL'
_computing_structure_refinement 'SHELXL-97 (Sheldrick, 1997)'
_computing_structure_solution 'SHELXS-97 (Sheldrick, 1990)'
_diffrn_ambient_temperature 296(2)
_diffrn_measured_fraction_theta_full 0.912
_diffrn_measured_fraction_theta_max 0.912
_diffrn_measurement_device_type 'Bruker P4'
_diffrn_measurement_method '\w scans'
_diffrn_radiation_monochromator graphite
_diffrn_radiation_source 'fine-focus sealed tube'
_diffrn_radiation_type MoK\a
_diffrn_radiation_wavelength 0.71073
_diffrn_reflns_av_R_equivalents 0.1482
_diffrn_reflns_av_sigmaI/netI 0.1636
_diffrn_reflns_limit_h_max 16
_diffrn_reflns_limit_h_min -18
_diffrn_reflns_limit_k_max 27
_diffrn_reflns_limit_k_min -26
_diffrn_reflns_limit_l_max 27
_diffrn_reflns_limit_l_min -27
_diffrn_reflns_number 63654
_diffrn_reflns_theta_full 29.09
_diffrn_reflns_theta_max 29.09
_diffrn_reflns_theta_min 1.51
_exptl_absorpt_coefficient_mu 0.666
_exptl_absorpt_correction_T_max 0.9574
_exptl_absorpt_correction_T_min 0.8963
_exptl_absorpt_correction_type analytical
_exptl_crystal_density_diffrn 1.833
_exptl_crystal_density_method 'not measured'
_exptl_crystal_F_000 3016
_exptl_crystal_size_max 0.17
_exptl_crystal_size_mid 0.09
_exptl_crystal_size_min 0.07
_refine_diff_density_max 1.152
_refine_diff_density_min -0.791
_refine_diff_density_rms 0.171
_refine_ls_extinction_method none
_refine_ls_goodness_of_fit_ref 0.942
_refine_ls_hydrogen_treatment none
_refine_ls_matrix_type full
_refine_ls_number_parameters 667
_refine_ls_number_reflns 13290
_refine_ls_number_restraints 5
_refine_ls_restrained_S_all 0.945
_refine_ls_R_factor_all 0.1646
_refine_ls_R_factor_gt 0.0555
_refine_ls_shift/su_max 0.001
_refine_ls_shift/su_mean 0.000
_refine_ls_structure_factor_coef Fsqd
_refine_ls_weighting_details 'calc w=1/[\s^2^(Fo^2^)+(0.0638P)^2^+0.0000P] where P=(Fo^2^+2Fc^2^)/3'
_refine_ls_weighting_scheme calc
_refine_ls_wR_factor_gt 0.1356
_refine_ls_wR_factor_ref 0.1593
_reflns_number_gt 6076
_reflns_number_total 13290
_reflns_threshold_expression >2sigma(I)
_cod_data_source_file c4cp01860e2.cif
_cod_data_source_block f_butane_twin_3h
_cod_depositor_comments
;
The following automatic conversions were performed:

'_symmetry_cell_setting' value 'Monoclinic' changed to 'monoclinic'
according to
/usr/data/users/saulius/crontab/automatic-downloads/rss-feeds/RSC/lib/dictionaries/cif_core.dic
dictionary named 'cif_core.dic' version 2.4.2 from
2011-04-26.

'_exptl_absorpt_correction_type' value 'Analytical'
changed to 'analytical' according to
/usr/data/users/saulius/crontab/automatic-downloads/rss-feeds/RSC/lib/dictionaries/cif_core.dic
dictionary named 'cif_core.dic' version 2.4.2 from 2011-04-26.

Automatic conversion script
Id: cif_fix_values 2281 2013-09-26 08:29:07Z andrius 

 Adding full bibliography for 7216252--7216267.cif.
;
_cod_original_sg_symbol_H-M P2(1)/n
_cod_database_code 7216264

loop_
_symmetry_equiv_pos_as_xyz
'x, y, z'
'-x+1/2, y+1/2, -z+1/2'
'-x, -y, -z'
'x-1/2, -y-1/2, z-1/2'

loop_
_atom_site_label
_atom_site_type_symbol
_atom_site_fract_x
_atom_site_fract_y
_atom_site_fract_z
_atom_site_U_iso_or_equiv
_atom_site_adp_type
_atom_site_occupancy
_atom_site_symmetry_multiplicity
_atom_site_calc_flag
_atom_site_refinement_flags
_atom_site_disorder_assembly
_atom_site_disorder_group
C301 C 0.6532(18) 0.2232(11) 0.2477(17) 0.259(13) Uiso 0.898(16) 1 d PD A 1
C302 C 0.617(2) 0.2922(13) 0.2661(17) 0.304(17) Uiso 0.898(16) 1 d PD A 1
C303 C 0.639(2) 0.3571(13) 0.2421(18) 0.317(17) Uiso 0.898(16) 1 d PD A 1
C304 C 0.664(2) 0.4278(13) 0.259(2) 0.36(2) Uiso 0.898(16) 1 d PD A 1
Si1 Si 0.32535(16) 0.42104(10) -0.05644(12) 0.0118(4) Uani 1 1 d . . .
Si2 Si 0.17350(17) 0.31097(11) -0.03013(10) 0.0137(5) Uani 1 1 d . . .
Si3 Si -0.04525(15) 0.27943(10) -0.06227(12) 0.0141(5) Uani 1 1 d . . .
Si4 Si -0.03372(15) 0.12323(10) -0.06259(12) 0.0134(5) Uani 1 1 d . . .
Si5 Si 0.17881(18) 0.07489(10) -0.02809(10) 0.0124(5) Uani 1 1 d . . .
Si6 Si 0.31944(15) 0.19190(10) -0.05674(12) 0.0132(4) Uani 1 1 d . . .
Si7 Si 0.32223(18) 0.42431(10) 0.17140(11) 0.0128(5) Uani 1 1 d . . .
Si8 Si 0.17935(16) 0.31016(11) 0.12750(10) 0.0135(5) Uani 1 1 d . . .
Si9 Si -0.03277(16) 0.27404(10) 0.17522(10) 0.0120(5) Uani 1 1 d . . .
Si10 Si -0.03080(17) 0.11982(11) 0.17548(10) 0.0138(5) Uani 1 1 d . . .
Si11 Si 0.17942(17) 0.07113(10) 0.12988(11) 0.0129(5) Uani 1 1 d . . .
Si12 Si 0.31791(17) 0.18878(11) 0.16795(10) 0.0131(5) Uani 1 1 d . . .
Si13 Si 0.33643(15) 0.42678(9) 0.55807(13) 0.0124(5) Uani 1 1 d . . .
Si14 Si 0.19105(16) 0.31071(11) 0.52813(10) 0.0138(5) Uani 1 1 d . . .
Si15 Si -0.02862(15) 0.27841(10) 0.56143(12) 0.0123(5) Uani 1 1 d . . .
Si16 Si -0.03113(15) 0.12174(10) 0.56361(11) 0.0117(5) Uani 1 1 d . . .
Si17 Si 0.18220(17) 0.07062(10) 0.52773(10) 0.0104(5) Uani 1 1 d . . .
Si18 Si 0.32271(16) 0.18639(10) 0.56185(11) 0.0123(5) Uani 1 1 d . . .
Si19 Si 0.31864(17) 0.42373(10) 0.32770(11) 0.0126(5) Uani 1 1 d . . .
Si20 Si 0.17623(17) 0.31099(11) 0.36972(11) 0.0139(5) Uani 1 1 d . . .
Si21 Si -0.03885(16) 0.27374(11) 0.33052(11) 0.0138(5) Uani 1 1 d . . .
Si22 Si -0.03475(17) 0.11932(11) 0.32931(11) 0.0137(5) Uani 1 1 d . . .
Si23 Si 0.17955(18) 0.07140(9) 0.36971(11) 0.0128(5) Uani 1 1 d . . .
Si24 Si 0.30631(16) 0.19147(10) 0.32185(10) 0.0125(5) Uani 1 1 d . . .
O1 O 0.2272(4) 0.3756(2) -0.0562(3) 0.0327(15) Uani 1 1 d . . .
O2 O 0.0659(4) 0.3079(2) -0.0635(3) 0.0247(13) Uani 1 1 d . . .
O3 O -0.0437(4) 0.2008(2) -0.0525(3) 0.0424(15) Uani 1 1 d . . .
O4 O 0.0804(4) 0.1028(3) -0.0643(3) 0.0265(14) Uani 1 1 d . . .
O5 O 0.2730(4) 0.1194(3) -0.0486(3) 0.0275(14) Uani 1 1 d . . .
O6 O 0.2341(4) 0.2463(3) -0.0493(3) 0.0380(16) Uani 1 1 d . . .
O7 O 0.2334(5) 0.3748(3) 0.1550(3) 0.0353(18) Uani 1 1 d . . .
O8 O 0.0734(4) 0.3049(3) 0.1645(3) 0.0321(15) Uani 1 1 d . . .
O9 O -0.0306(5) 0.1965(3) 0.1560(2) 0.0304(16) Uani 1 1 d . . .
O10 O 0.0796(4) 0.0906(3) 0.1673(3) 0.0331(15) Uani 1 1 d . . .
O11 O 0.2681(4) 0.1195(3) 0.1516(3) 0.0250(15) Uani 1 1 d . . .
O12 O 0.2455(4) 0.2467(3) 0.1434(3) 0.0378(17) Uani 1 1 d . . .
O13 O 0.1628(4) 0.3143(3) 0.0492(3) 0.0472(17) Uani 1 1 d . . .
O14 O 0.1614(4) 0.0772(3) 0.0514(3) 0.0291(13) Uani 1 1 d . . .
O15 O 0.3832(4) 0.4153(3) -0.1258(3) 0.0330(16) Uani 1 1 d . . .
O16 O 0.3962(5) 0.3990(3) 0.0031(3) 0.0386(17) Uani 1 1 d . . .
O17 O 0.4213(4) 0.4011(3) 0.1328(3) 0.0268(15) Uani 1 1 d . . .
O18 O 0.3675(4) 0.1969(3) -0.1294(3) 0.0254(13) Uani 1 1 d . . .
O19 O 0.4051(4) 0.2034(3) -0.0018(3) 0.0333(15) Uani 1 1 d . . .
O20 O 0.4209(4) 0.1954(3) 0.1281(3) 0.0266(14) Uani 1 1 d . . .
O21 O 0.2031(4) 0.0012(2) -0.0530(3) 0.0210(13) Uani 1 1 d . . .
O22 O 0.2103(4) -0.0029(3) 0.1499(3) 0.0250(15) Uani 1 1 d . . .
O23 O 0.3459(3) 0.4222(2) 0.2502(3) 0.0297(11) Uani 1 1 d . . .
O24 O 0.3421(3) 0.1954(2) 0.2460(3) 0.0256(11) Uani 1 1 d . . .
O25 O -0.0603(3) 0.28355(19) 0.2519(3) 0.0232(10) Uani 1 1 d . . .
O26 O -0.0645(3) 0.11060(18) 0.2509(3) 0.0217(10) Uani 1 1 d . . .
O27 O 0.2438(4) 0.3768(3) 0.5549(4) 0.0347(15) Uani 1 1 d . . .
O28 O 0.0780(4) 0.3115(2) 0.5542(3) 0.0285(13) Uani 1 1 d . . .
O29 O -0.0160(4) 0.1994(2) 0.5649(3) 0.0388(16) Uani 1 1 d . . .
O30 O 0.0729(4) 0.0862(3) 0.5563(3) 0.0330(14) Uani 1 1 d . . .
O31 O 0.2629(4) 0.1189(2) 0.5613(3) 0.0247(13) Uani 1 1 d . . .
O32 O 0.2478(4) 0.2476(3) 0.5581(3) 0.0301(14) Uani 1 1 d . . .
O33 O 0.2258(4) 0.3772(3) 0.3418(3) 0.0273(16) Uani 1 1 d . . .
O34 O 0.0596(4) 0.3117(2) 0.3526(2) 0.0235(14) Uani 1 1 d . . .
O35 O -0.0251(5) 0.1962(2) 0.3478(2) 0.0298(16) Uani 1 1 d . . .
O36 O 0.0692(5) 0.0861(3) 0.3439(3) 0.0432(19) Uani 1 1 d . . .
O37 O 0.2561(5) 0.1208(3) 0.3335(3) 0.0379(17) Uani 1 1 d . . .
O38 O 0.2251(5) 0.2471(3) 0.3344(3) 0.0364(16) Uani 1 1 d . . .
O39 O 0.1937(4) 0.3059(3) 0.4485(3) 0.0487(16) Uani 1 1 d . . .
O40 O 0.1835(4) 0.0819(2) 0.4489(3) 0.0336(14) Uani 1 1 d . . .
O41 O 0.3902(4) 0.4187(3) 0.6290(3) 0.0321(16) Uani 1 1 d . . .
O42 O 0.4138(4) 0.4126(3) 0.4991(3) 0.0315(15) Uani 1 1 d . . .
O43 O 0.4139(4) 0.3986(3) 0.3685(3) 0.0287(15) Uani 1 1 d . . .
O44 O 0.3865(4) 0.1889(3) 0.6299(3) 0.0232(13) Uani 1 1 d . . .
O45 O 0.3953(4) 0.1873(3) 0.4986(3) 0.0296(14) Uani 1 1 d . . .
O46 O -0.0979(4) 0.2975(3) -0.1313(3) 0.0356(16) Uani 1 1 d . . .
O47 O 0.2105(4) -0.0049(2) 0.5447(3) 0.0210(14) Uani 1 1 d . . .
O48 O 0.2093(4) -0.0030(3) 0.3512(3) 0.0284(15) Uani 1 1 d . . .

loop_
_atom_site_aniso_label
_atom_site_aniso_U_11
_atom_site_aniso_U_22
_atom_site_aniso_U_33
_atom_site_aniso_U_23
_atom_site_aniso_U_13
_atom_site_aniso_U_12
Si1 0.0178(11) 0.0077(10) 0.0101(10) -0.0018(10) -0.0012(11) 0.0008(8)
Si2 0.0173(11) 0.0114(11) 0.0123(10) 0.0004(10) 0.0019(8) -0.0028(10)
Si3 0.0168(11) 0.0139(11) 0.0115(11) -0.0012(9) -0.0024(10) -0.0002(9)
Si4 0.0158(12) 0.0128(11) 0.0115(11) -0.0002(10) -0.0030(11) -0.0008(9)
Si5 0.0191(13) 0.0076(11) 0.0106(11) 0.0006(9) -0.0002(10) -0.0012(10)
Si6 0.0162(11) 0.0110(10) 0.0124(9) 0.0001(11) 0.0033(10) -0.0032(9)
Si7 0.0196(13) 0.0116(12) 0.0073(11) -0.0015(9) 0.0000(11) -0.0014(10)
Si8 0.0157(11) 0.0140(11) 0.0108(10) -0.0007(11) -0.0004(10) -0.0007(11)
Si9 0.0190(13) 0.0107(11) 0.0063(11) 0.0016(9) 0.0009(10) 0.0010(9)
Si10 0.0236(14) 0.0135(12) 0.0044(11) -0.0013(9) -0.0009(11) 0.0004(10)
Si11 0.0182(12) 0.0131(12) 0.0076(11) 0.0002(10) 0.0002(11) 0.0008(10)
Si12 0.0177(11) 0.0135(11) 0.0082(9) 0.0002(9) 0.0015(9) -0.0015(10)
Si13 0.0174(12) 0.0103(10) 0.0096(10) -0.0014(10) -0.0015(11) 0.0007(9)
Si14 0.0164(11) 0.0134(11) 0.0116(10) 0.0020(10) 0.0027(8) -0.0011(10)
Si15 0.0161(12) 0.0114(10) 0.0096(11) 0.0010(9) 0.0011(10) 0.0006(8)
Si16 0.0156(12) 0.0104(11) 0.0092(11) 0.0000(10) -0.0008(11) -0.0006(9)
Si17 0.0143(12) 0.0083(11) 0.0085(11) 0.0015(8) 0.0006(9) -0.0015(9)
Si18 0.0171(11) 0.0114(10) 0.0084(10) 0.0014(10) 0.0001(9) -0.0025(9)
Si19 0.0182(13) 0.0104(11) 0.0093(11) 0.0015(9) -0.0008(11) -0.0007(10)
Si20 0.0170(11) 0.0128(11) 0.0118(10) -0.0005(11) 0.0001(10) -0.0017(11)
Si21 0.0183(13) 0.0144(12) 0.0089(11) -0.0006(9) -0.0009(10) -0.0014(9)
Si22 0.0177(13) 0.0137(12) 0.0095(11) 0.0015(10) -0.0017(11) -0.0014(10)
Si23 0.0216(12) 0.0062(11) 0.0106(11) 0.0005(10) -0.0012(11) 0.0001(10)
Si24 0.0184(11) 0.0110(10) 0.0081(10) -0.0009(9) 0.0021(9) -0.0020(10)
O1 0.028(3) 0.018(3) 0.052(4) 0.010(3) -0.002(4) -0.009(2)
O2 0.018(3) 0.028(3) 0.027(3) 0.003(3) 0.001(2) -0.003(3)
O3 0.060(4) 0.008(3) 0.059(4) -0.003(3) 0.005(4) 0.001(3)
O4 0.018(3) 0.046(3) 0.016(3) 0.012(3) 0.004(3) 0.007(3)
O5 0.017(3) 0.015(3) 0.051(4) 0.003(3) 0.009(3) -0.008(2)
O6 0.034(3) 0.013(3) 0.067(4) -0.001(3) 0.011(4) 0.009(3)
O7 0.039(4) 0.023(4) 0.043(4) -0.009(3) -0.005(3) -0.013(3)
O8 0.017(3) 0.039(4) 0.041(3) -0.009(3) 0.013(3) -0.007(3)
O9 0.056(4) 0.014(3) 0.022(3) 0.003(3) 0.010(3) 0.008(3)
O10 0.030(4) 0.044(4) 0.025(3) 0.011(3) 0.016(3) 0.016(3)
O11 0.031(3) 0.016(3) 0.028(3) -0.006(2) -0.007(3) -0.007(3)
O12 0.039(4) 0.022(3) 0.052(4) 0.005(3) -0.006(3) 0.017(3)
O13 0.060(4) 0.074(5) 0.008(3) 0.001(3) -0.008(3) 0.004(3)
O14 0.042(3) 0.038(3) 0.007(3) -0.005(3) 0.002(3) 0.008(3)
O15 0.045(4) 0.043(4) 0.011(3) -0.002(3) 0.007(3) 0.021(3)
O16 0.042(4) 0.059(4) 0.015(3) 0.000(3) -0.014(3) 0.020(3)
O17 0.027(3) 0.043(4) 0.010(3) -0.005(3) 0.008(3) 0.011(3)
O18 0.019(3) 0.046(4) 0.011(3) 0.005(3) 0.005(2) -0.001(3)
O19 0.032(3) 0.054(4) 0.014(3) -0.006(3) -0.012(3) -0.016(3)
O20 0.021(3) 0.043(3) 0.016(3) 0.006(3) 0.010(2) 0.002(3)
O21 0.027(3) 0.010(3) 0.027(3) -0.005(3) 0.000(3) -0.006(2)
O22 0.029(3) 0.013(3) 0.034(4) 0.008(2) 0.004(3) 0.006(3)
O23 0.035(3) 0.046(3) 0.008(2) -0.002(3) 0.003(3) 0.006(2)
O24 0.034(3) 0.035(2) 0.007(2) -0.003(3) 0.003(3) -0.016(2)
O25 0.030(3) 0.030(2) 0.010(2) 0.003(3) 0.006(3) 0.0047(19)
O26 0.023(3) 0.033(3) 0.009(2) -0.004(3) 0.008(3) -0.0029(19)
O27 0.029(3) 0.020(3) 0.056(4) -0.008(4) 0.006(4) -0.015(3)
O28 0.018(3) 0.029(3) 0.039(3) -0.006(3) 0.005(3) -0.008(3)
O29 0.059(4) 0.011(3) 0.047(4) 0.005(3) 0.002(3) -0.005(3)
O30 0.022(3) 0.031(3) 0.046(4) 0.010(3) 0.014(3) 0.014(2)
O31 0.034(3) 0.019(3) 0.021(3) 0.004(3) -0.008(3) -0.010(2)
O32 0.032(3) 0.024(3) 0.034(3) 0.011(3) 0.013(3) 0.016(3)
O33 0.016(3) 0.016(3) 0.050(4) 0.006(3) 0.006(3) -0.010(3)
O34 0.017(3) 0.019(3) 0.034(3) -0.004(2) -0.003(2) -0.001(3)
O35 0.065(4) 0.004(3) 0.020(3) 0.004(3) -0.008(3) -0.006(3)
O36 0.032(4) 0.044(4) 0.053(4) -0.006(3) -0.014(3) 0.023(3)
O37 0.062(5) 0.023(3) 0.028(3) 0.001(3) 0.018(3) -0.013(3)
O38 0.043(4) 0.021(3) 0.045(4) -0.009(3) 0.010(3) 0.014(3)
O39 0.048(4) 0.086(5) 0.012(3) 0.005(4) -0.005(3) -0.002(4)
O40 0.059(4) 0.031(3) 0.011(3) -0.003(3) -0.004(3) -0.005(3)
O41 0.050(4) 0.032(4) 0.014(3) 0.002(3) -0.016(3) 0.016(3)
O42 0.029(3) 0.047(4) 0.019(3) -0.010(3) 0.012(3) 0.004(3)
O43 0.021(3) 0.046(4) 0.019(3) 0.007(3) -0.008(3) 0.007(3)
O44 0.029(3) 0.023(3) 0.017(3) -0.001(3) -0.012(3) -0.009(3)
O45 0.040(3) 0.025(3) 0.024(3) 0.002(3) 0.017(3) -0.001(3)
O46 0.023(3) 0.066(4) 0.018(3) 0.012(3) -0.008(3) 0.010(3)
O47 0.024(3) 0.013(3) 0.027(3) 0.006(2) 0.002(3) 0.003(2)
O48 0.029(4) 0.013(3) 0.043(4) -0.005(3) 0.001(3) -0.002(3)

loop_
_atom_type_symbol
_atom_type_description
_atom_type_scat_dispersion_real
_atom_type_scat_dispersion_imag
_atom_type_scat_source
C C 0.0033 0.0016 'International Tables Vol C Tables 4.2.6.8 and 6.1.1.4'
H H 0.0000 0.0000 'International Tables Vol C Tables 4.2.6.8 and 6.1.1.4'
O O 0.0106 0.0060 'International Tables Vol C Tables 4.2.6.8 and 6.1.1.4'
Si Si 0.0817 0.0704 'International Tables Vol C Tables 4.2.6.8 and 6.1.1.4'

loop_
_geom_angle_atom_site_label_1
_geom_angle_atom_site_label_2
_geom_angle_atom_site_label_3
_geom_angle
_geom_angle_site_symmetry_1
_geom_angle_site_symmetry_3
C303 C302 C301 134(3) . .
C302 C303 C304 147(4) . .
O16 Si1 O47 109.6(3) . 2
O16 Si1 O15 109.7(3) . .
O47 Si1 O15 110.3(3) 2 .
O16 Si1 O1 109.3(3) . .
O47 Si1 O1 106.7(3) 2 .
O15 Si1 O1 111.3(4) . .
O1 Si2 O6 111.4(3) . .
O1 Si2 O13 109.6(4) . .
O6 Si2 O13 108.8(3) . .
O1 Si2 O2 108.0(3) . .
O6 Si2 O2 109.5(3) . .
O13 Si2 O2 109.5(3) . .
O46 Si3 O3 109.9(4) . .
O46 Si3 O2 108.6(3) . .
O3 Si3 O2 110.2(3) . .
O46 Si3 O45 109.8(3) . 4_565
O3 Si3 O45 109.2(3) . 4_565
O2 Si3 O45 109.1(3) . 4_565
O3 Si4 O4 109.9(3) . .
O3 Si4 O42 108.2(3) . 4_565
O4 Si4 O42 109.1(3) . 4_565
O3 Si4 O43 110.0(3) . 4_565
O4 Si4 O43 109.4(3) . 4_565
O42 Si4 O43 110.1(3) 4_565 4_565
O21 Si5 O14 111.3(3) . .
O21 Si5 O5 106.2(3) . .
O14 Si5 O5 110.6(3) . .
O21 Si5 O4 110.7(3) . .
O14 Si5 O4 108.2(3) . .
O5 Si5 O4 109.8(3) . .
O18 Si6 O6 109.5(3) . .
O18 Si6 O5 108.1(3) . .
O6 Si6 O5 109.8(3) . .
O18 Si6 O19 108.8(3) . .
O6 Si6 O19 110.6(4) . .
O5 Si6 O19 110.0(3) . .
O7 Si7 O48 108.7(3) . 2
O7 Si7 O23 109.5(3) . .
O48 Si7 O23 110.8(3) 2 .
O7 Si7 O17 109.9(3) . .
O48 Si7 O17 110.6(3) 2 .
O23 Si7 O17 107.4(3) . .
O13 Si8 O12 108.5(3) . .
O13 Si8 O7 111.2(3) . .
O12 Si8 O7 109.6(3) . .
O13 Si8 O8 109.6(3) . .
O12 Si8 O8 110.5(3) . .
O7 Si8 O8 107.5(3) . .
O8 Si9 O25 107.2(3) . .
O8 Si9 O44 110.8(3) . 4_565
O25 Si9 O44 109.3(3) . 4_565
O8 Si9 O9 109.6(3) . .
O25 Si9 O9 110.6(3) . .
O44 Si9 O9 109.4(3) 4_565 .
O26 Si10 O9 110.3(3) . .
O26 Si10 O10 108.6(3) . .
O9 Si10 O10 109.3(3) . .
O26 Si10 O41 107.6(3) . 4_565
O9 Si10 O41 109.2(3) . 4_565
O10 Si10 O41 111.9(4) . 4_565
O10 Si11 O14 108.5(3) . .
O10 Si11 O22 109.4(3) . .
O14 Si11 O22 110.9(3) . .
O10 Si11 O11 110.6(3) . .
O14 Si11 O11 109.4(3) . .
O22 Si11 O11 107.9(3) . .
O11 Si12 O24 111.1(3) . .
O11 Si12 O12 109.0(3) . .
O24 Si12 O12 111.1(3) . .
O11 Si12 O20 109.6(3) . .
O24 Si12 O20 107.6(3) . .
O12 Si12 O20 108.3(3) . .
O21 Si13 O41 107.6(3) 2 .
O21 Si13 O42 109.8(3) 2 .
O41 Si13 O42 109.9(3) . .
O21 Si13 O27 109.3(3) 2 .
O41 Si13 O27 108.7(4) . .
O42 Si13 O27 111.4(3) . .
O39 Si14 O32 108.3(3) . .
O39 Si14 O27 111.9(3) . .
O32 Si14 O27 109.1(3) . .
O39 Si14 O28 110.3(3) . .
O32 Si14 O28 109.7(3) . .
O27 Si14 O28 107.6(3) . .
O20 Si15 O19 110.5(3) 4_566 4_566
O20 Si15 O28 108.9(3) 4_566 .
O19 Si15 O28 109.7(3) 4_566 .
O20 Si15 O29 109.9(3) 4_566 .
O19 Si15 O29 108.9(3) 4_566 .
O28 Si15 O29 109.1(3) . .
O30 Si16 O29 109.7(3) . .
O30 Si16 O17 107.8(3) . 4_566
O29 Si16 O17 109.0(3) . 4_566
O30 Si16 O16 110.5(4) . 4_566
O29 Si16 O16 110.4(3) . 4_566
O17 Si16 O16 109.4(3) 4_566 4_566
O40 Si17 O31 108.6(3) . .
O40 Si17 O47 109.9(3) . .
O31 Si17 O47 109.2(3) . .
O40 Si17 O30 109.5(3) . .
O31 Si17 O30 110.6(3) . .
O47 Si17 O30 109.1(3) . .
O31 Si18 O32 110.2(3) . .
O31 Si18 O45 108.4(3) . .
O32 Si18 O45 109.9(3) . .
O31 Si18 O44 107.7(3) . .
O32 Si18 O44 110.6(3) . .
O45 Si18 O44 110.0(3) . .
O33 Si19 O23 110.1(3) . .
O33 Si19 O22 107.9(3) . 2
O23 Si19 O22 110.4(3) . 2
O33 Si19 O43 110.6(3) . .
O23 Si19 O43 107.6(3) . .
O22 Si19 O43 110.3(3) 2 .
O39 Si20 O33 109.8(3) . .
O39 Si20 O34 110.7(3) . .
O33 Si20 O34 109.1(3) . .
O39 Si20 O38 108.7(3) . .
O33 Si20 O38 110.3(3) . .
O34 Si20 O38 108.3(3) . .
O34 Si21 O18 109.7(3) . 4_566
O34 Si21 O25 111.1(3) . .
O18 Si21 O25 107.5(3) 4_566 .
O34 Si21 O35 108.2(3) . .
O18 Si21 O35 109.9(3) 4_566 .
O25 Si21 O35 110.4(3) . .
O36 Si22 O15 109.0(3) . 4_566
O36 Si22 O35 107.4(3) . .
O15 Si22 O35 110.7(3) 4_566 .
O36 Si22 O26 110.4(3) . .
O15 Si22 O26 109.1(3) 4_566 .
O35 Si22 O26 110.3(3) . .
O40 Si23 O48 110.3(3) . .
O40 Si23 O36 108.9(3) . .
O48 Si23 O36 109.4(3) . .
O40 Si23 O37 110.1(3) . .
O48 Si23 O37 108.6(3) . .
O36 Si23 O37 109.6(4) . .
O38 Si24 O24 108.9(3) . .
O38 Si24 O37 108.5(4) . .
O24 Si24 O37 108.2(3) . .
O38 Si24 O46 111.2(3) . 4_666
O24 Si24 O46 107.7(3) . 4_666
O37 Si24 O46 112.2(3) . 4_666
Si2 O1 Si1 148.0(4) . .
Si2 O2 Si3 148.7(4) . .
Si4 O3 Si3 165.1(5) . .
Si4 O4 Si5 151.1(4) . .
Si6 O5 Si5 147.8(4) . .
Si2 O6 Si6 163.5(5) . .
Si7 O7 Si8 158.2(5) . .
Si9 O8 Si8 153.3(4) . .
Si10 O9 Si9 152.1(3) . .
Si11 O10 Si10 157.1(4) . .
Si12 O11 Si11 155.3(4) . .
Si8 O12 Si12 172.1(4) . .
Si8 O13 Si2 165.7(4) . .
Si11 O14 Si5 161.8(4) . .
Si22 O15 Si1 149.9(4) 4_665 .
Si1 O16 Si16 178.8(5) . 4_665
Si16 O17 Si7 146.5(4) 4_665 .
Si6 O18 Si21 142.8(4) . 4_665
Si15 O19 Si6 167.9(5) 4_665 .
Si15 O20 Si12 144.6(4) 4_665 .
Si13 O21 Si5 145.6(4) 2_545 .
Si19 O22 Si11 150.8(4) 2_545 .
Si19 O23 Si7 155.1(3) . .
Si24 O24 Si12 149.6(3) . .
Si9 O25 Si21 152.3(3) . .
Si10 O26 Si22 146.4(3) . .
Si14 O27 Si13 151.6(4) . .
Si15 O28 Si14 151.5(4) . .
Si16 O29 Si15 166.1(4) . .
Si16 O30 Si17 158.7(4) . .
Si18 O31 Si17 150.4(4) . .
Si18 O32 Si14 159.1(4) . .
Si19 O33 Si20 152.4(4) . .
Si21 O34 Si20 150.1(4) . .
Si22 O35 Si21 151.9(4) . .
Si22 O36 Si23 163.9(5) . .
Si24 O37 Si23 153.3(4) . .
Si24 O38 Si20 156.6(4) . .
Si14 O39 Si20 167.9(4) . .
Si17 O40 Si23 164.0(4) . .
Si13 O41 Si10 149.1(4) . 4_666
Si4 O42 Si13 160.0(4) 4_666 .
Si19 O43 Si4 150.8(4) . 4_666
Si9 O44 Si18 148.8(4) 4_666 .
Si18 O45 Si3 155.6(4) . 4_666
Si3 O46 Si24 153.1(4) . 4_565
Si1 O47 Si17 148.4(4) 2_545 .
Si7 O48 Si23 149.9(4) 2_545 .

loop_
_geom_bond_atom_site_label_1
_geom_bond_atom_site_label_2
_geom_bond_distance
_geom_bond_site_symmetry_2
C301 C302 1.522(17) .
C302 C303 1.429(17) .
C303 C304 1.509(18) .
Si1 O16 1.588(6) .
Si1 O47 1.589(5) 2
Si1 O15 1.596(6) .
Si1 O1 1.609(5) .
Si2 O1 1.581(5) .
Si2 O6 1.587(6) .
Si2 O13 1.593(6) .
Si2 O2 1.595(5) .
Si3 O46 1.593(6) .
Si3 O3 1.600(5) .
Si3 O2 1.603(5) .
Si3 O45 1.604(6) 4_565
Si4 O3 1.586(5) .
Si4 O4 1.591(5) .
Si4 O42 1.595(6) 4_565
Si4 O43 1.608(6) 4_565
Si5 O21 1.603(5) .
Si5 O14 1.608(6) .
Si5 O5 1.608(5) .
Si5 O4 1.610(5) .
Si6 O18 1.595(6) .
Si6 O6 1.597(5) .
Si6 O5 1.601(5) .
Si6 O19 1.608(5) .
Si7 O7 1.592(6) .
Si7 O48 1.593(6) 2
Si7 O23 1.607(7) .
Si7 O17 1.612(6) .
Si8 O13 1.584(6) .
Si8 O12 1.592(6) .
Si8 O7 1.593(6) .
Si8 O8 1.612(6) .
Si9 O8 1.573(5) .
Si9 O25 1.589(6) .
Si9 O44 1.599(5) 4_565
Si9 O9 1.613(5) .
Si10 O26 1.587(6) .
Si10 O9 1.597(6) .
Si10 O10 1.608(6) .
Si10 O41 1.613(6) 4_565
Si11 O10 1.589(6) .
Si11 O14 1.591(6) .
Si11 O22 1.601(6) .
Si11 O11 1.602(6) .
Si12 O11 1.586(6) .
Si12 O24 1.600(6) .
Si12 O12 1.600(6) .
Si12 O20 1.605(5) .
Si13 O21 1.597(5) 2
Si13 O41 1.598(6) .
Si13 O42 1.601(6) .
Si13 O27 1.605(5) .
Si14 O39 1.595(6) .
Si14 O32 1.601(5) .
Si14 O27 1.605(6) .
Si14 O28 1.610(5) .
Si15 O20 1.588(5) 4_566
Si15 O19 1.589(5) 4_566
Si15 O28 1.590(5) .
Si15 O29 1.607(5) .
Si16 O30 1.581(5) .
Si16 O29 1.581(5) .
Si16 O17 1.593(6) 4_566
Si16 O16 1.610(6) 4_566
Si17 O40 1.592(6) .
Si17 O31 1.607(5) .
Si17 O47 1.609(5) .
Si17 O30 1.610(6) .
Si18 O31 1.582(5) .
Si18 O32 1.598(5) .
Si18 O45 1.600(6) .
Si18 O44 1.608(5) .
Si19 O33 1.589(6) .
Si19 O23 1.593(7) .
Si19 O22 1.597(6) 2
Si19 O43 1.601(6) .
Si20 O39 1.595(6) .
Si20 O33 1.596(6) .
Si20 O34 1.606(6) .
Si20 O38 1.611(5) .
Si21 O34 1.594(5) .
Si21 O18 1.607(6) 4_566
Si21 O25 1.610(6) .
Si21 O35 1.613(5) .
Si22 O36 1.579(6) .
Si22 O15 1.586(6) 4_566
Si22 O35 1.602(5) .
Si22 O26 1.627(6) .
Si23 O40 1.598(6) .
Si23 O48 1.599(6) .
Si23 O36 1.600(6) .
Si23 O37 1.607(6) .
Si24 O38 1.589(6) .
Si24 O24 1.593(6) .
Si24 O37 1.596(6) .
Si24 O46 1.608(6) 4_666
O15 Si22 1.586(6) 4_665
O16 Si16 1.610(6) 4_665
O17 Si16 1.593(6) 4_665
O18 Si21 1.607(6) 4_665
O19 Si15 1.589(5) 4_665
O20 Si15 1.588(5) 4_665
O21 Si13 1.597(5) 2_545
O22 Si19 1.598(6) 2_545
O41 Si10 1.612(6) 4_666
O42 Si4 1.596(6) 4_666
O43 Si4 1.608(6) 4_666
O44 Si9 1.599(5) 4_666
O45 Si3 1.604(6) 4_666
O46 Si24 1.608(6) 4_565
O47 Si1 1.589(5) 2_545
O48 Si7 1.593(6) 2_545
